data_7002719
loop_
_publ_author_name
'Zhao, Shunsheng'
'L\"u, Xingqiang'
'Hou, Anxin'
'Wong, Wai-Yeung'
'Wong, Wai-Kwok'
'Yang, Xiaoping'
'Jones, Richard A.'

_publ_section_title
;
 Heteronuclear trimetallic and 1D polymeric 3d--4f Schiff base
 complexes with OCN&#x2212; and SCN&#x2212; ligands
;
_journal_issue 43
_journal_name_full 'Dalton Transactions'
_journal_page_first 9595
_journal_page_last 9602
_journal_paper_doi 10.1039/b908682j
_journal_year 2009
_chemical_formula_moiety 'C38 H36 Eu N7 O11 S2 Zn2, C2 H3 N'
_chemical_formula_sum 'C40 H39 Eu N8 O11 S2 Zn2'
_chemical_formula_weight 1154.61
_chemical_name_systematic
;
?
;
_space_group_IT_number 2
_symmetry_cell_setting triclinic
_symmetry_space_group_name_Hall '-P 1'
_symmetry_space_group_name_H-M 'P -1'
_atom_sites_solution_hydrogens geom
_atom_sites_solution_primary direct
_atom_sites_solution_secondary difmap
_audit_creation_method SHELXL-97
_cell_angle_alpha 87.9649(9)
_cell_angle_beta 69.2030(10)
_cell_angle_gamma 70.8010(10)
_cell_formula_units_Z 2
_cell_length_a 12.1075(7)
_cell_length_b 12.4960(8)
_cell_length_c 16.3917(10)
_cell_measurement_reflns_used 13554
_cell_measurement_temperature 173(2)
_cell_measurement_theta_max 28.28
_cell_measurement_theta_min 2.66
_cell_volume 2180.2(2)
_computing_cell_refinement 'SAINT (Bruker, 1999)'
_computing_data_collection 'SMART (Bruker, 1998)'
_computing_data_reduction SAINT
_computing_structure_refinement 'SHELXL-97 (Sheldrick, 1997)'
_computing_structure_solution 'SHELXS-97 (Sheldrick, 1990)'
_diffrn_ambient_temperature 173(2)
_diffrn_measured_fraction_theta_full 0.972
_diffrn_measured_fraction_theta_max 0.972
_diffrn_measurement_device_type 'Smart CCD'
_diffrn_measurement_method '\w and \f scans'
_diffrn_radiation_monochromator graphite
_diffrn_radiation_source 'fine-focus sealed tube'
_diffrn_radiation_type MoK\a
_diffrn_radiation_wavelength 0.71073
_diffrn_reflns_av_R_equivalents 0.0150
_diffrn_reflns_av_sigmaI/netI 0.0261
_diffrn_reflns_limit_h_max 12
_diffrn_reflns_limit_h_min -14
_diffrn_reflns_limit_k_max 8
_diffrn_reflns_limit_k_min -14
_diffrn_reflns_limit_l_max 19
_diffrn_reflns_limit_l_min -18
_diffrn_reflns_number 10697
_diffrn_reflns_theta_full 25.00
_diffrn_reflns_theta_max 25.00
_diffrn_reflns_theta_min 2.66
_exptl_absorpt_coefficient_mu 2.677
_exptl_absorpt_correction_T_max 0.5904
_exptl_absorpt_correction_T_min 0.4813
_exptl_absorpt_correction_type gaussian
_exptl_absorpt_process_details
;
Absorption correction given as Gaussian
;
_exptl_crystal_colour Orange
_exptl_crystal_density_diffrn 1.759
_exptl_crystal_density_method 'not measured'
_exptl_crystal_description Block
_exptl_crystal_F_000 1156
_exptl_crystal_size_max 0.32
_exptl_crystal_size_mid 0.25
_exptl_crystal_size_min 0.22
_refine_diff_density_max 0.824
_refine_diff_density_min -0.567
_refine_diff_density_rms 0.063
_refine_ls_extinction_method none
_refine_ls_goodness_of_fit_ref 1.023
_refine_ls_hydrogen_treatment constr
_refine_ls_matrix_type full
_refine_ls_number_parameters 578
_refine_ls_number_reflns 7448
_refine_ls_number_restraints 0
_refine_ls_restrained_S_all 1.009
_refine_ls_R_factor_all 0.0213
_refine_ls_R_factor_gt 0.0198
_refine_ls_shift/su_max 0.001
_refine_ls_shift/su_mean 0.000
_refine_ls_structure_factor_coef Fsqd
_refine_ls_weighting_details 'calc w=1/[\s^2^(Fo^2^)+(0.0346P)^2^+1.5952P] where P=(Fo^2^+2Fc^2^)/3'
_refine_ls_weighting_scheme calc
_refine_ls_wR_factor_gt 0.0523
_refine_ls_wR_factor_ref 0.0532
_reflns_number_gt 7022
_reflns_number_total 7448
_reflns_threshold_expression >2sigma(I)
_cod_data_source_file b908682j.txt
_cod_data_source_block wy1844
_cod_depositor_comments
;
The following automatic conversions were performed:
'_symmetry_cell_setting' value 'Triclinic' changed to 'triclinic'
according to '/home/saulius/struct/CIF-dictionaries/cif_core.dic'
dictionary named 'cif_core.dic' version 2.4.1 from
2010-06-29.

'_exptl_absorpt_correction_type' value 'Gaussian' changed to
'gaussian' according to
'/home/saulius/struct/CIF-dictionaries/cif_core.dic' dictionary named
'cif_core.dic' version 2.4.1 from 2010-06-29.

Automatic conversion script
Id: cif_fix_enum 1527 2010-12-29 10:47:43Z saulius 
;
_cod_original_sg_symbol_H-M P-1
_cod_database_code 7002719

loop_
_symmetry_equiv_pos_as_xyz
'x, y, z'
'-x, -y, -z'

loop_
_atom_site_label
_atom_site_type_symbol
_atom_site_fract_x
_atom_site_fract_y
_atom_site_fract_z
_atom_site_U_iso_or_equiv
_atom_site_adp_type
_atom_site_occupancy
_atom_site_symmetry_multiplicity
_atom_site_calc_flag
_atom_site_refinement_flags
_atom_site_disorder_assembly
_atom_site_disorder_group
C1 C 0.9161(3) 0.9356(3) 0.1122(2) 0.0496(8) Uani 1 1 d U . .
H1A H 0.9396 0.9847 0.0680 0.074 Uiso 1 1 calc R . .
H1B H 0.9118 0.8704 0.0858 0.074 Uiso 1 1 calc R . .
H1C H 0.9775 0.9111 0.1394 0.074 Uiso 1 1 calc R . .
C2 C 0.7867(2) 1.09228(19) 0.22232(16) 0.0259(5) Uani 1 1 d U . .
C3 C 0.8836(2) 1.1323(2) 0.21202(18) 0.0332(6) Uani 1 1 d U . .
H3A H 0.9633 1.0951 0.1712 0.040 Uiso 1 1 calc R . .
C4 C 0.8608(3) 1.2294(2) 0.26365(18) 0.0351(6) Uani 1 1 d U . .
H4A H 0.9254 1.2577 0.2566 0.042 Uiso 1 1 calc R . .
C5 C 0.7439(2) 1.2830(2) 0.32445(16) 0.0287(5) Uani 1 1 d U . .
H5A H 0.7305 1.3467 0.3591 0.034 Uiso 1 1 calc R . .
C6 C 0.6431(2) 1.24386(19) 0.33577(15) 0.0240(5) Uani 1 1 d U . .
C7 C 0.6639(2) 1.14726(19) 0.28303(15) 0.0228(5) Uani 1 1 d U . .
C8 C 0.5236(2) 1.29989(19) 0.40681(15) 0.0245(5) Uani 1 1 d U . .
H8A H 0.5220 1.3503 0.4480 0.029 Uiso 1 1 calc R . .
C9 C 0.3077(2) 1.3307(2) 0.49400(15) 0.0285(5) Uani 1 1 d U . .
H9A H 0.3021 1.4049 0.5143 0.034 Uiso 1 1 calc R . .
H9B H 0.3110 1.2810 0.5406 0.034 Uiso 1 1 calc R . .
C10 C 0.1923(2) 1.3411(2) 0.47144(16) 0.0296(5) Uani 1 1 d U . .
H10A H 0.1213 1.3455 0.5246 0.035 Uiso 1 1 calc R . .
H10B H 0.1703 1.4098 0.4426 0.035 Uiso 1 1 calc R . .
C11 C 0.1458(2) 1.1873(2) 0.42386(16) 0.0270(5) Uani 1 1 d U . .
H11A H 0.0689 1.2143 0.4701 0.032 Uiso 1 1 calc R . .
C12 C 0.1701(2) 1.0865(2) 0.36881(16) 0.0260(5) Uani 1 1 d U . .
C13 C 0.0691(2) 1.0474(2) 0.38237(18) 0.0355(6) Uani 1 1 d U . .
H13A H -0.0085 1.0864 0.4249 0.043 Uiso 1 1 calc R . .
C14 C 0.0820(3) 0.9531(3) 0.3345(2) 0.0424(7) Uani 1 1 d U . .
H14A H 0.0133 0.9298 0.3439 0.051 Uiso 1 1 calc R . .
C15 C 0.1982(3) 0.8927(2) 0.27208(18) 0.0356(6) Uani 1 1 d U . .
H15A H 0.2076 0.8287 0.2395 0.043 Uiso 1 1 calc R . .
C16 C 0.2994(2) 0.9278(2) 0.25846(15) 0.0258(5) Uani 1 1 d U . .
C17 C 0.2884(2) 1.02560(19) 0.30472(15) 0.0223(5) Uani 1 1 d U . .
C18 C 0.4385(3) 0.7769(2) 0.14406(17) 0.0313(6) Uani 1 1 d U . .
H18A H 0.3601 0.7834 0.1388 0.047 Uiso 1 1 calc R . .
H18B H 0.4677 0.7076 0.1692 0.047 Uiso 1 1 calc R . .
H18C H 0.4994 0.7762 0.0871 0.047 Uiso 1 1 calc R . .
C19 C 0.5952(4) 1.0932(2) 0.07278(19) 0.0545(9) Uani 1 1 d U . .
H19A H 0.5651 1.0998 0.0253 0.082 Uiso 1 1 calc R . .
H19B H 0.6650 1.1202 0.0570 0.082 Uiso 1 1 calc R . .
H19C H 0.5292 1.1380 0.1241 0.082 Uiso 1 1 calc R . .
C20 C 0.7050(2) 0.8962(2) 0.01791(15) 0.0260(5) Uani 1 1 d U . .
C21 C 0.7305(2) 0.9216(2) -0.06779(16) 0.0338(6) Uani 1 1 d U . .
H21A H 0.7028 0.9966 -0.0808 0.041 Uiso 1 1 calc R . .
C22 C 0.7982(3) 0.8337(2) -0.13483(16) 0.0357(6) Uani 1 1 d U . .
H22A H 0.8177 0.8500 -0.1930 0.043 Uiso 1 1 calc R . .
C23 C 0.8362(2) 0.7234(2) -0.11503(15) 0.0310(6) Uani 1 1 d U . .
H23A H 0.8785 0.6653 -0.1603 0.037 Uiso 1 1 calc R . .
C24 C 0.8130(2) 0.6958(2) -0.02843(15) 0.0238(5) Uani 1 1 d U . .
C25 C 0.7483(2) 0.78421(19) 0.04013(14) 0.0215(5) Uani 1 1 d U . .
C26 C 0.8455(2) 0.5751(2) -0.01455(16) 0.0272(5) Uani 1 1 d U . .
H26A H 0.8797 0.5233 -0.0637 0.033 Uiso 1 1 calc R . .
C27 C 0.8421(2) 0.4150(2) 0.06932(17) 0.0309(6) Uani 1 1 d U . .
H27A H 0.8986 0.3806 0.1000 0.037 Uiso 1 1 calc R . .
H27B H 0.8748 0.3732 0.0122 0.037 Uiso 1 1 calc R . .
C28 C 0.7103(2) 0.4128(2) 0.12187(17) 0.0311(6) Uani 1 1 d U . .
H28A H 0.6622 0.4233 0.0840 0.037 Uiso 1 1 calc R . .
H28B H 0.7157 0.3399 0.1457 0.037 Uiso 1 1 calc R . .
C29 C 0.5433(2) 0.50982(19) 0.25270(16) 0.0273(5) Uani 1 1 d U . .
H29A H 0.5130 0.4509 0.2507 0.033 Uiso 1 1 calc R . .
C30 C 0.4673(2) 0.6011(2) 0.32362(16) 0.0252(5) Uani 1 1 d U . .
C31 C 0.3561(2) 0.5903(2) 0.38480(17) 0.0316(6) Uani 1 1 d U . .
H31A H 0.3366 0.5255 0.3794 0.038 Uiso 1 1 calc R . .
C32 C 0.2755(2) 0.6730(2) 0.45214(18) 0.0353(6) Uani 1 1 d U . .
H32A H 0.2039 0.6627 0.4924 0.042 Uiso 1 1 calc R . .
C33 C 0.3013(2) 0.7723(2) 0.46019(16) 0.0296(5) Uani 1 1 d U . .
H33A H 0.2469 0.8288 0.5053 0.036 Uiso 1 1 calc R . .
C34 C 0.4085(2) 0.78526(19) 0.40019(15) 0.0227(5) Uani 1 1 d U . .
C35 C 0.4946(2) 0.70111(19) 0.33122(14) 0.0206(5) Uani 1 1 d U . .
C36 C 0.3810(2) 0.9601(2) 0.47464(15) 0.0291(5) Uani 1 1 d U . .
H36A H 0.3895 0.9209 0.5247 0.044 Uiso 1 1 calc R . .
H36B H 0.2936 0.9941 0.4834 0.044 Uiso 1 1 calc R . .
H36C H 0.4185 1.0183 0.4672 0.044 Uiso 1 1 calc R . .
C37 C 0.4014(2) 1.3547(2) 0.16229(17) 0.0284(5) Uani 1 1 d U . .
C38 C 0.9089(2) 0.4956(2) 0.29056(16) 0.0260(5) Uani 1 1 d U . .
C39 C 0.1684(3) 0.6833(3) 0.1487(3) 0.0601(10) Uani 1 1 d U . .
C40 C 0.1417(4) 0.6213(3) 0.2257(3) 0.0793(13) Uani 1 1 d U . .
H40A H 0.1977 0.6205 0.2552 0.119 Uiso 1 1 calc R . .
H40B H 0.1534 0.5446 0.2083 0.119 Uiso 1 1 calc R . .
H40C H 0.0565 0.6578 0.2644 0.119 Uiso 1 1 calc R . .
Eu1 Eu 0.599420(10) 0.912028(9) 0.244682(7) 0.01880(5) Uani 1 1 d U . .
N1 N 0.42159(19) 1.28394(16) 0.41575(12) 0.0242(4) Uani 1 1 d U . .
N2 N 0.22204(18) 1.24090(16) 0.41320(13) 0.0248(4) Uani 1 1 d U . .
N3 N 0.3883(2) 1.31115(17) 0.22717(14) 0.0314(5) Uani 1 1 d U . .
N4 N 0.83059(18) 0.53527(16) 0.05976(13) 0.0254(4) Uani 1 1 d U . .
N5 N 0.64754(19) 0.50478(16) 0.19358(13) 0.0253(4) Uani 1 1 d U . .
N6 N 0.8628(2) 0.54364(18) 0.24270(15) 0.0327(5) Uani 1 1 d U . .
N7 N 0.79161(19) 0.83573(17) 0.32712(13) 0.0265(4) Uani 1 1 d U . .
N8 N 0.1900(3) 0.7343(3) 0.0896(3) 0.0732(10) Uani 1 1 d U . .
O1 O 0.79549(16) 0.99613(14) 0.17715(12) 0.0325(4) Uani 1 1 d U . .
O2 O 0.57696(15) 1.10238(13) 0.28659(10) 0.0235(3) Uani 1 1 d U . .
O3 O 0.39239(14) 1.05167(13) 0.28588(10) 0.0226(3) Uani 1 1 d U . .
O4 O 0.42082(16) 0.87304(13) 0.20015(11) 0.0270(4) Uani 1 1 d U . .
O5 O 0.63463(17) 0.97578(14) 0.09060(10) 0.0310(4) Uani 1 1 d U . .
O6 O 0.72191(15) 0.77017(13) 0.12519(10) 0.0231(3) Uani 1 1 d U . .
O7 O 0.59305(14) 0.72501(12) 0.27722(10) 0.0218(3) Uani 1 1 d U . .
O8 O 0.44308(15) 0.88050(13) 0.39762(10) 0.0254(4) Uani 1 1 d U . .
O9 O 0.68071(16) 0.90430(15) 0.36421(11) 0.0325(4) Uani 1 1 d U . .
O10 O 0.81757(16) 0.79211(14) 0.25149(11) 0.0308(4) Uani 1 1 d U . .
O11 O 0.86885(18) 0.81370(17) 0.36304(12) 0.0409(5) Uani 1 1 d U . .
S1 S 0.42407(7) 1.41516(7) 0.07175(5) 0.04474(18) Uani 1 1 d U . .
S2 S 0.97828(7) 0.42676(6) 0.35479(4) 0.03663(16) Uani 1 1 d U . .
Zn1 Zn 0.39480(2) 1.20521(2) 0.318244(17) 0.02107(7) Uani 1 1 d U . .
Zn2 Zn 0.74452(2) 0.61790(2) 0.183196(17) 0.02117(7) Uani 1 1 d U . .

loop_
_atom_site_aniso_label
_atom_site_aniso_U_11
_atom_site_aniso_U_22
_atom_site_aniso_U_33
_atom_site_aniso_U_23
_atom_site_aniso_U_13
_atom_site_aniso_U_12
C1 0.0357(16) 0.0465(17) 0.0485(18) -0.0150(14) 0.0097(13) -0.0162(14)
C2 0.0281(12) 0.0211(11) 0.0302(13) 0.0059(10) -0.0107(10) -0.0107(10)
C3 0.0252(13) 0.0342(14) 0.0377(14) 0.0065(11) -0.0068(11) -0.0123(11)
C4 0.0330(14) 0.0368(15) 0.0461(16) 0.0104(12) -0.0183(12) -0.0215(12)
C5 0.0352(14) 0.0257(12) 0.0331(13) 0.0053(10) -0.0178(11) -0.0149(11)
C6 0.0282(12) 0.0209(11) 0.0275(12) 0.0090(9) -0.0145(10) -0.0099(10)
C7 0.0235(12) 0.0203(11) 0.0275(12) 0.0083(9) -0.0109(10) -0.0099(9)
C8 0.0334(13) 0.0183(11) 0.0257(12) 0.0038(9) -0.0153(10) -0.0087(10)
C9 0.0314(13) 0.0272(12) 0.0228(12) -0.0007(10) -0.0070(10) -0.0075(10)
C10 0.0291(13) 0.0246(12) 0.0274(13) -0.0014(10) -0.0060(10) -0.0037(10)
C11 0.0207(12) 0.0294(13) 0.0258(12) 0.0040(10) -0.0071(10) -0.0037(10)
C12 0.0234(12) 0.0293(13) 0.0279(12) 0.0079(10) -0.0122(10) -0.0097(10)
C13 0.0235(13) 0.0451(16) 0.0388(15) 0.0040(12) -0.0101(11) -0.0140(12)
C14 0.0328(15) 0.0514(17) 0.0531(18) 0.0049(14) -0.0171(13) -0.0252(13)
C15 0.0381(15) 0.0374(15) 0.0417(15) 0.0023(12) -0.0198(12) -0.0202(12)
C16 0.0272(12) 0.0281(12) 0.0259(12) 0.0062(10) -0.0134(10) -0.0104(10)
C17 0.0242(12) 0.0243(12) 0.0240(12) 0.0088(9) -0.0135(10) -0.0108(10)
C18 0.0379(14) 0.0260(13) 0.0348(14) -0.0036(10) -0.0194(12) -0.0096(11)
C19 0.084(2) 0.0223(14) 0.0299(15) 0.0033(11) -0.0080(15) 0.0020(14)
C20 0.0264(12) 0.0263(12) 0.0193(11) 0.0001(9) -0.0051(10) -0.0047(10)
C21 0.0375(14) 0.0317(14) 0.0239(13) 0.0091(10) -0.0095(11) -0.0037(11)
C22 0.0396(15) 0.0419(15) 0.0169(12) 0.0046(11) -0.0076(11) -0.0060(12)
C23 0.0293(13) 0.0383(14) 0.0170(11) -0.0046(10) -0.0045(10) -0.0043(11)
C24 0.0210(11) 0.0280(12) 0.0206(11) -0.0005(9) -0.0064(9) -0.0070(10)
C25 0.0196(11) 0.0280(12) 0.0167(11) 0.0012(9) -0.0059(9) -0.0086(9)
C26 0.0227(12) 0.0298(13) 0.0234(12) -0.0069(10) -0.0061(10) -0.0033(10)
C27 0.0336(14) 0.0211(12) 0.0338(14) -0.0037(10) -0.0132(11) -0.0025(10)
C28 0.0384(14) 0.0215(12) 0.0372(14) -0.0018(10) -0.0178(12) -0.0102(11)
C29 0.0316(13) 0.0199(12) 0.0365(14) 0.0073(10) -0.0177(11) -0.0114(10)
C30 0.0279(12) 0.0229(12) 0.0280(12) 0.0075(10) -0.0126(10) -0.0106(10)
C31 0.0337(14) 0.0311(13) 0.0366(14) 0.0117(11) -0.0142(11) -0.0184(11)
C32 0.0274(13) 0.0429(15) 0.0354(14) 0.0121(12) -0.0068(11) -0.0173(12)
C33 0.0255(12) 0.0334(13) 0.0245(12) 0.0046(10) -0.0062(10) -0.0064(10)
C34 0.0239(12) 0.0232(11) 0.0226(11) 0.0077(9) -0.0109(10) -0.0078(9)
C35 0.0215(11) 0.0218(11) 0.0194(11) 0.0063(9) -0.0092(9) -0.0069(9)
C36 0.0335(13) 0.0258(12) 0.0203(12) -0.0029(10) -0.0070(10) -0.0030(10)
C37 0.0262(12) 0.0259(12) 0.0343(14) 0.0040(11) -0.0121(11) -0.0091(10)
C38 0.0252(12) 0.0240(12) 0.0283(12) -0.0043(10) -0.0086(10) -0.0083(10)
C39 0.0429(19) 0.058(2) 0.077(3) -0.031(2) -0.0205(19) -0.0115(17)
C40 0.054(2) 0.064(2) 0.100(3) -0.024(2) 0.005(2) -0.0268(19)
Eu1 0.02240(7) 0.01607(7) 0.01643(7) 0.00072(4) -0.00546(5) -0.00627(5)
N1 0.0290(11) 0.0202(10) 0.0216(10) 0.0025(8) -0.0074(8) -0.0079(8)
N2 0.0233(10) 0.0213(10) 0.0254(10) 0.0019(8) -0.0069(8) -0.0043(8)
N3 0.0369(12) 0.0265(11) 0.0309(12) 0.0079(9) -0.0126(10) -0.0109(9)
N4 0.0257(10) 0.0218(10) 0.0265(11) -0.0014(8) -0.0101(8) -0.0043(8)
N5 0.0275(11) 0.0194(10) 0.0307(11) 0.0008(8) -0.0134(9) -0.0067(8)
N6 0.0350(12) 0.0280(11) 0.0401(13) 0.0038(10) -0.0226(10) -0.0071(9)
N7 0.0295(11) 0.0277(11) 0.0277(11) 0.0078(9) -0.0126(9) -0.0146(9)
N8 0.065(2) 0.072(2) 0.080(2) -0.0240(19) -0.0373(19) -0.0046(17)
O1 0.0258(9) 0.0279(9) 0.0370(10) -0.0037(8) -0.0016(8) -0.0105(7)
O2 0.0222(8) 0.0174(8) 0.0305(9) 0.0002(6) -0.0078(7) -0.0078(6)
O3 0.0211(8) 0.0213(8) 0.0260(8) 0.0019(6) -0.0075(7) -0.0090(7)
O4 0.0295(9) 0.0242(8) 0.0298(9) -0.0017(7) -0.0131(7) -0.0094(7)
O5 0.0419(10) 0.0210(8) 0.0195(8) 0.0026(7) -0.0062(7) -0.0027(7)
O6 0.0297(9) 0.0214(8) 0.0161(8) 0.0022(6) -0.0077(7) -0.0071(7)
O7 0.0231(8) 0.0188(8) 0.0203(8) 0.0013(6) -0.0035(6) -0.0079(6)
O8 0.0287(9) 0.0227(8) 0.0204(8) -0.0008(6) -0.0042(7) -0.0079(7)
O9 0.0316(10) 0.0354(10) 0.0264(9) -0.0024(7) -0.0112(8) -0.0051(8)
O10 0.0307(9) 0.0321(9) 0.0281(9) -0.0027(7) -0.0085(7) -0.0105(8)
O11 0.0394(11) 0.0543(12) 0.0393(11) 0.0120(9) -0.0234(9) -0.0196(9)
S1 0.0443(4) 0.0567(5) 0.0386(4) 0.0252(3) -0.0183(3) -0.0225(4)
S2 0.0413(4) 0.0363(4) 0.0342(4) 0.0041(3) -0.0224(3) -0.0062(3)
Zn1 0.02254(14) 0.01831(13) 0.02128(14) 0.00214(10) -0.00667(11) -0.00702(11)
Zn2 0.02266(14) 0.01851(13) 0.02177(14) 0.00058(10) -0.00902(11) -0.00511(11)

loop_
_atom_type_symbol
_atom_type_description
_atom_type_scat_dispersion_real
_atom_type_scat_dispersion_imag
_atom_type_scat_source
C C 0.0033 0.0016 'International Tables Vol C Tables 4.2.6.8 and 6.1.1.4'
H H 0.0000 0.0000 'International Tables Vol C Tables 4.2.6.8 and 6.1.1.4'
N N 0.0061 0.0033 'International Tables Vol C Tables 4.2.6.8 and 6.1.1.4'
O O 0.0106 0.0060 'International Tables Vol C Tables 4.2.6.8 and 6.1.1.4'
S S 0.1246 0.1234 'International Tables Vol C Tables 4.2.6.8 and 6.1.1.4'
Zn Zn 0.2839 1.4301 'International Tables Vol C Tables 4.2.6.8 and 6.1.1.4'
Eu Eu -0.1578 3.6682 'International Tables Vol C Tables 4.2.6.8 and 6.1.1.4'

loop_
_geom_angle_atom_site_label_1
_geom_angle_atom_site_label_2
_geom_angle_atom_site_label_3
_geom_angle
_geom_angle_site_symmetry_1
_geom_angle_site_symmetry_3
_geom_angle_publ_flag
O1 C1 H1A 109.5 . . ?
O1 C1 H1B 109.5 . . ?
H1A C1 H1B 109.5 . . ?
O1 C1 H1C 109.5 . . ?
H1A C1 H1C 109.5 . . ?
H1B C1 H1C 109.5 . . ?
C3 C2 O1 125.8(2) . . ?
C3 C2 C7 122.0(2) . . ?
O1 C2 C7 112.2(2) . . ?
C2 C3 C4 119.3(2) . . ?
C2 C3 H3A 120.4 . . ?
C4 C3 H3A 120.4 . . ?
C5 C4 C3 120.2(2) . . ?
C5 C4 H4A 119.9 . . ?
C3 C4 H4A 119.9 . . ?
C4 C5 C6 121.5(2) . . ?
C4 C5 H5A 119.3 . . ?
C6 C5 H5A 119.3 . . ?
C5 C6 C7 119.1(2) . . ?
C5 C6 C8 118.3(2) . . ?
C7 C6 C8 122.5(2) . . ?
O2 C7 C6 125.1(2) . . ?
O2 C7 C2 117.0(2) . . ?
C6 C7 C2 118.0(2) . . ?
N1 C8 C6 124.0(2) . . ?
N1 C8 H8A 118.0 . . ?
C6 C8 H8A 118.0 . . ?
N1 C9 C10 109.32(19) . . ?
N1 C9 H9A 109.8 . . ?
C10 C9 H9A 109.8 . . ?
N1 C9 H9B 109.8 . . ?
C10 C9 H9B 109.8 . . ?
H9A C9 H9B 108.3 . . ?
N2 C10 C9 108.55(19) . . ?
N2 C10 H10A 110.0 . . ?
C9 C10 H10A 110.0 . . ?
N2 C10 H10B 110.0 . . ?
C9 C10 H10B 110.0 . . ?
H10A C10 H10B 108.4 . . ?
N2 C11 C12 124.8(2) . . ?
N2 C11 H11A 117.6 . . ?
C12 C11 H11A 117.6 . . ?
C13 C12 C17 118.6(2) . . ?
C13 C12 C11 117.1(2) . . ?
C17 C12 C11 124.3(2) . . ?
C14 C13 C12 121.8(3) . . ?
C14 C13 H13A 119.1 . . ?
C12 C13 H13A 119.1 . . ?
C13 C14 C15 119.6(3) . . ?
C13 C14 H14A 120.2 . . ?
C15 C14 H14A 120.2 . . ?
C16 C15 C14 119.9(3) . . ?
C16 C15 H15A 120.0 . . ?
C14 C15 H15A 120.0 . . ?
C15 C16 O4 125.5(2) . . ?
C15 C16 C17 121.8(2) . . ?
O4 C16 C17 112.7(2) . . ?
O3 C17 C16 116.6(2) . . ?
O3 C17 C12 125.2(2) . . ?
C16 C17 C12 118.2(2) . . ?
O4 C18 H18A 109.5 . . ?
O4 C18 H18B 109.5 . . ?
H18A C18 H18B 109.5 . . ?
O4 C18 H18C 109.5 . . ?
H18A C18 H18C 109.5 . . ?
H18B C18 H18C 109.5 . . ?
O5 C19 H19A 109.5 . . ?
O5 C19 H19B 109.5 . . ?
H19A C19 H19B 109.5 . . ?
O5 C19 H19C 109.5 . . ?
H19A C19 H19C 109.5 . . ?
H19B C19 H19C 109.5 . . ?
C21 C20 O5 124.6(2) . . ?
C21 C20 C25 122.1(2) . . ?
O5 C20 C25 113.28(19) . . ?
C20 C21 C22 119.2(2) . . ?
C20 C21 H21A 120.4 . . ?
C22 C21 H21A 120.4 . . ?
C23 C22 C21 120.0(2) . . ?
C23 C22 H22A 120.0 . . ?
C21 C22 H22A 120.0 . . ?
C22 C23 C24 121.8(2) . . ?
C22 C23 H23A 119.1 . . ?
C24 C23 H23A 119.1 . . ?
C23 C24 C25 119.0(2) . . ?
C23 C24 C26 116.9(2) . . ?
C25 C24 C26 123.8(2) . . ?
O6 C25 C20 116.87(19) . . ?
O6 C25 C24 125.2(2) . . ?
C20 C25 C24 117.9(2) . . ?
N4 C26 C24 125.1(2) . . ?
N4 C26 H26A 117.5 . . ?
C24 C26 H26A 117.5 . . ?
N4 C27 C28 106.76(19) . . ?
N4 C27 H27A 110.4 . . ?
C28 C27 H27A 110.4 . . ?
N4 C27 H27B 110.4 . . ?
C28 C27 H27B 110.4 . . ?
H27A C27 H27B 108.6 . . ?
N5 C28 C27 108.97(19) . . ?
N5 C28 H28A 109.9 . . ?
C27 C28 H28A 109.9 . . ?
N5 C28 H28B 109.9 . . ?
C27 C28 H28B 109.9 . . ?
H28A C28 H28B 108.3 . . ?
N5 C29 C30 125.1(2) . . ?
N5 C29 H29A 117.5 . . ?
C30 C29 H29A 117.5 . . ?
C31 C30 C35 118.6(2) . . ?
C31 C30 C29 117.0(2) . . ?
C35 C30 C29 124.2(2) . . ?
C32 C31 C30 121.8(2) . . ?
C32 C31 H31A 119.1 . . ?
C30 C31 H31A 119.1 . . ?
C31 C32 C33 120.1(2) . . ?
C31 C32 H32A 120.0 . . ?
C33 C32 H32A 120.0 . . ?
C34 C33 C32 119.0(2) . . ?
C34 C33 H33A 120.5 . . ?
C32 C33 H33A 120.5 . . ?
C33 C34 O8 125.4(2) . . ?
C33 C34 C35 122.5(2) . . ?
O8 C34 C35 112.11(19) . . ?
O7 C35 C34 116.44(19) . . ?
O7 C35 C30 125.6(2) . . ?
C34 C35 C30 118.0(2) . . ?
O8 C36 H36A 109.5 . . ?
O8 C36 H36B 109.5 . . ?
H36A C36 H36B 109.5 . . ?
O8 C36 H36C 109.5 . . ?
H36A C36 H36C 109.5 . . ?
H36B C36 H36C 109.5 . . ?
N3 C37 S1 178.1(2) . . ?
N6 C38 S2 178.0(2) . . ?
N8 C39 C40 177.9(4) . . ?
C39 C40 H40A 109.5 . . ?
C39 C40 H40B 109.5 . . ?
H40A C40 H40B 109.5 . . ?
C39 C40 H40C 109.5 . . ?
H40A C40 H40C 109.5 . . ?
H40B C40 H40C 109.5 . . ?
O6 Eu1 O7 65.60(5) . . ?
O6 Eu1 O2 139.07(5) . . ?
O7 Eu1 O2 152.46(5) . . ?
O6 Eu1 O3 132.88(5) . . ?
O7 Eu1 O3 111.97(5) . . ?
O2 Eu1 O3 63.22(5) . . ?
O6 Eu1 O9 116.27(6) . . ?
O7 Eu1 O9 86.04(6) . . ?
O2 Eu1 O9 71.92(6) . . ?
O3 Eu1 O9 110.23(5) . . ?
O6 Eu1 O5 62.63(5) . . ?
O7 Eu1 O5 121.69(5) . . ?
O2 Eu1 O5 85.69(5) . . ?
O3 Eu1 O5 86.11(5) . . ?
O9 Eu1 O5 140.73(6) . . ?
O6 Eu1 O10 67.20(5) . . ?
O7 Eu1 O10 73.07(5) . . ?
O2 Eu1 O10 102.89(5) . . ?
O3 Eu1 O10 159.90(5) . . ?
O9 Eu1 O10 49.84(5) . . ?
O5 Eu1 O10 108.19(6) . . ?
O6 Eu1 O8 124.79(5) . . ?
O7 Eu1 O8 59.62(5) . . ?
O2 Eu1 O8 95.82(5) . . ?
O3 Eu1 O8 67.49(5) . . ?
O9 Eu1 O8 67.25(6) . . ?
O5 Eu1 O8 149.05(6) . . ?
O10 Eu1 O8 101.60(5) . . ?
O6 Eu1 O4 78.21(5) . . ?
O7 Eu1 O4 69.64(5) . . ?
O2 Eu1 O4 120.11(5) . . ?
O3 Eu1 O4 59.33(5) . . ?
O9 Eu1 O4 143.91(5) . . ?
O5 Eu1 O4 75.28(6) . . ?
O10 Eu1 O4 136.95(5) . . ?
O8 Eu1 O4 77.36(5) . . ?
O6 Eu1 O1 83.73(5) . . ?
O7 Eu1 O1 132.56(5) . . ?
O2 Eu1 O1 58.46(5) . . ?
O3 Eu1 O1 115.41(5) . . ?
O9 Eu1 O1 75.85(6) . . ?
O5 Eu1 O1 64.93(6) . . ?
O10 Eu1 O1 61.65(5) . . ?
O8 Eu1 O1 140.49(5) . . ?
O4 Eu1 O1 140.20(5) . . ?
O6 Eu1 N7 92.05(6) . . ?
O7 Eu1 N7 79.66(5) . . ?
O2 Eu1 N7 86.30(5) . . ?
O3 Eu1 N7 134.89(5) . . ?
O9 Eu1 N7 24.82(5) . . ?
O5 Eu1 N7 126.05(6) . . ?
O10 Eu1 N7 25.07(5) . . ?
O8 Eu1 N7 84.84(5) . . ?
O4 Eu1 N7 149.17(5) . . ?
O1 Eu1 N7 65.59(5) . . ?
O6 Eu1 Zn2 34.92(4) . . ?
O7 Eu1 Zn2 33.51(4) . . ?
O2 Eu1 Zn2 158.57(4) . . ?
O3 Eu1 Zn2 138.04(4) . . ?
O9 Eu1 Zn2 93.42(4) . . ?
O5 Eu1 Zn2 97.14(4) . . ?
O10 Eu1 Zn2 55.99(4) . . ?
O8 Eu1 Zn2 92.55(3) . . ?
O4 Eu1 Zn2 80.96(3) . . ?
O1 Eu1 Zn2 103.50(4) . . ?
N7 Eu1 Zn2 74.83(4) . . ?
C8 N1 C9 121.9(2) . . ?
C8 N1 Zn1 123.88(16) . . ?
C9 N1 Zn1 113.91(15) . . ?
C11 N2 C10 122.1(2) . . ?
C11 N2 Zn1 127.09(17) . . ?
C10 N2 Zn1 110.84(15) . . ?
C37 N3 Zn1 166.3(2) . . ?
C26 N4 C27 120.9(2) . . ?
C26 N4 Zn2 129.98(17) . . ?
C27 N4 Zn2 106.94(15) . . ?
C29 N5 C28 119.8(2) . . ?
C29 N5 Zn2 126.91(17) . . ?
C28 N5 Zn2 113.27(15) . . ?
C38 N6 Zn2 164.8(2) . . ?
O11 N7 O10 122.3(2) . . ?
O11 N7 O9 121.6(2) . . ?
O10 N7 O9 116.11(19) . . ?
O11 N7 Eu1 174.61(17) . . ?
O10 N7 Eu1 61.35(11) . . ?
O9 N7 Eu1 54.93(11) . . ?
C2 O1 C1 116.5(2) . . ?
C2 O1 Eu1 116.90(13) . . ?
C1 O1 Eu1 125.02(15) . . ?
C7 O2 Zn1 119.76(14) . . ?
C7 O2 Eu1 130.01(14) . . ?
Zn1 O2 Eu1 109.83(7) . . ?
C17 O3 Zn1 124.25(14) . . ?
C17 O3 Eu1 123.68(13) . . ?
Zn1 O3 Eu1 110.24(7) . . ?
C16 O4 C18 116.42(19) . . ?
C16 O4 Eu1 113.76(13) . . ?
C18 O4 Eu1 126.17(14) . . ?
C20 O5 C19 116.29(19) . . ?
C20 O5 Eu1 119.97(13) . . ?
C19 O5 Eu1 123.49(15) . . ?
C25 O6 Zn2 127.42(14) . . ?
C25 O6 Eu1 127.16(13) . . ?
Zn2 O6 Eu1 104.23(6) . . ?
C35 O7 Zn2 126.88(14) . . ?
C35 O7 Eu1 125.70(13) . . ?
Zn2 O7 Eu1 105.38(6) . . ?
C34 O8 C36 117.24(18) . . ?
C34 O8 Eu1 116.78(13) . . ?
C36 O8 Eu1 125.59(14) . . ?
N7 O9 Eu1 100.25(13) . . ?
N7 O10 Eu1 93.59(13) . . ?
N3 Zn1 O3 113.79(8) . . ?
N3 Zn1 N2 110.19(8) . . ?
O3 Zn1 N2 90.58(7) . . ?
N3 Zn1 O2 107.68(8) . . ?
O3 Zn1 O2 76.72(6) . . ?
N2 Zn1 O2 142.02(7) . . ?
N3 Zn1 N1 106.90(8) . . ?
O3 Zn1 N1 138.90(7) . . ?
N2 Zn1 N1 80.58(8) . . ?
O2 Zn1 N1 85.95(7) . . ?
N3 Zn1 Eu1 116.71(6) . . ?
O3 Zn1 Eu1 38.35(4) . . ?
N2 Zn1 Eu1 120.66(5) . . ?
O2 Zn1 Eu1 38.36(4) . . ?
N1 Zn1 Eu1 115.88(5) . . ?
N6 Zn2 O7 104.99(8) . . ?
N6 Zn2 N4 103.77(9) . . ?
O7 Zn2 N4 150.72(7) . . ?
N6 Zn2 O6 129.00(8) . . ?
O7 Zn2 O6 78.36(6) . . ?
N4 Zn2 O6 87.82(7) . . ?
N6 Zn2 N5 102.40(8) . . ?
O7 Zn2 N5 89.50(7) . . ?
N4 Zn2 N5 79.08(8) . . ?
O6 Zn2 N5 128.60(7) . . ?
N6 Zn2 Eu1 112.63(6) . . ?
O7 Zn2 Eu1 41.11(4) . . ?
N4 Zn2 Eu1 128.43(6) . . ?
O6 Zn2 Eu1 40.85(4) . . ?
N5 Zn2 Eu1 124.21(5) . . ?

loop_
_geom_bond_atom_site_label_1
_geom_bond_atom_site_label_2
_geom_bond_distance
_geom_bond_site_symmetry_2
_geom_bond_publ_flag
C1 O1 1.437(3) . ?
C1 H1A 0.9600 . ?
C1 H1B 0.9600 . ?
C1 H1C 0.9600 . ?
C2 C3 1.376(3) . ?
C2 O1 1.388(3) . ?
C2 C7 1.414(3) . ?
C3 C4 1.397(4) . ?
C3 H3A 0.9300 . ?
C4 C5 1.367(4) . ?
C4 H4A 0.9300 . ?
C5 C6 1.409(3) . ?
C5 H5A 0.9300 . ?
C6 C7 1.410(3) . ?
C6 C8 1.461(3) . ?
C7 O2 1.329(3) . ?
C8 N1 1.272(3) . ?
C8 H8A 0.9300 . ?
C9 N1 1.468(3) . ?
C9 C10 1.533(4) . ?
C9 H9A 0.9700 . ?
C9 H9B 0.9700 . ?
C10 N2 1.467(3) . ?
C10 H10A 0.9700 . ?
C10 H10B 0.9700 . ?
C11 N2 1.271(3) . ?
C11 C12 1.461(3) . ?
C11 H11A 0.9300 . ?
C12 C13 1.406(3) . ?
C12 C17 1.416(3) . ?
C13 C14 1.373(4) . ?
C13 H13A 0.9300 . ?
C14 C15 1.389(4) . ?
C14 H14A 0.9300 . ?
C15 C16 1.376(4) . ?
C15 H15A 0.9300 . ?
C16 O4 1.389(3) . ?
C16 C17 1.405(3) . ?
C17 O3 1.332(3) . ?
C18 O4 1.450(3) . ?
C18 H18A 0.9600 . ?
C18 H18B 0.9600 . ?
C18 H18C 0.9600 . ?
C19 O5 1.441(3) . ?
C19 H19A 0.9600 . ?
C19 H19B 0.9600 . ?
C19 H19C 0.9600 . ?
C20 C21 1.376(3) . ?
C20 O5 1.393(3) . ?
C20 C25 1.409(3) . ?
C21 C22 1.393(4) . ?
C21 H21A 0.9300 . ?
C22 C23 1.369(4) . ?
C22 H22A 0.9300 . ?
C23 C24 1.400(3) . ?
C23 H23A 0.9300 . ?
C24 C25 1.411(3) . ?
C24 C26 1.459(3) . ?
C25 O6 1.334(3) . ?
C26 N4 1.274(3) . ?
C26 H26A 0.9300 . ?
C27 N4 1.471(3) . ?
C27 C28 1.530(4) . ?
C27 H27A 0.9700 . ?
C27 H27B 0.9700 . ?
C28 N5 1.472(3) . ?
C28 H28A 0.9700 . ?
C28 H28B 0.9700 . ?
C29 N5 1.273(3) . ?
C29 C30 1.464(3) . ?
C29 H29A 0.9300 . ?
C30 C31 1.410(3) . ?
C30 C35 1.414(3) . ?
C31 C32 1.375(4) . ?
C31 H31A 0.9300 . ?
C32 C33 1.397(4) . ?
C32 H32A 0.9300 . ?
C33 C34 1.378(3) . ?
C33 H33A 0.9300 . ?
C34 O8 1.380(3) . ?
C34 C35 1.413(3) . ?
C35 O7 1.326(3) . ?
C36 O8 1.439(3) . ?
C36 H36A 0.9600 . ?
C36 H36B 0.9600 . ?
C36 H36C 0.9600 . ?
C37 N3 1.161(3) . ?
C37 S1 1.618(3) . ?
C38 N6 1.159(3) . ?
C38 S2 1.626(3) . ?
C39 N8 1.139(5) . ?
C39 C40 1.450(6) . ?
C40 H40A 0.9600 . ?
C40 H40B 0.9600 . ?
C40 H40C 0.9600 . ?
Eu1 O6 2.3734(15) . ?
Eu1 O7 2.3984(15) . ?
Eu1 O2 2.4003(15) . ?
Eu1 O3 2.4061(15) . ?
Eu1 O9 2.4718(17) . ?
Eu1 O5 2.5517(16) . ?
Eu1 O10 2.6131(18) . ?
Eu1 O8 2.6596(15) . ?
Eu1 O4 2.6991(16) . ?
Eu1 O1 2.7672(17) . ?
Eu1 N7 2.972(2) . ?
Eu1 Zn2 3.5170(3) . ?
N1 Zn1 2.078(2) . ?
N2 Zn1 2.0300(19) . ?
N3 Zn1 1.965(2) . ?
N4 Zn2 2.0468(19) . ?
N5 Zn2 2.083(2) . ?
N6 Zn2 1.979(2) . ?
N7 O11 1.228(3) . ?
N7 O10 1.262(3) . ?
N7 O9 1.268(3) . ?
O2 Zn1 2.0384(16) . ?
O3 Zn1 2.0208(15) . ?
O6 Zn2 2.0769(15) . ?
O7 Zn2 2.0137(15) . ?
